data_7231316
loop_
_publ_author_name
'Sebest, Filip'
'Casarrubios, Luis'
'Rzepa, Henry S.'
'White, Andrew J. P.'
'D\'iez-Gonz\'alez, Silvia'

_publ_section_title
;
 Thermal azide--alkene cycloaddition reactions: straightforward multi-gram
 access to \D2-1,2,3-triazolines in deep eutectic solvents
;
_journal_issue 17
_journal_name_full 'Green Chemistry'
_journal_page_first 4023
_journal_paper_doi 10.1039/C8GC01797B
_journal_volume 20
_journal_year 2018
_chemical_formula_moiety 'C21 H19 N3 O2'
_chemical_formula_sum 'C21 H19 N3 O2'
_chemical_formula_weight 345.39
_space_group_crystal_system monoclinic
_space_group_IT_number 14
_space_group_name_Hall '-P 2ybc'
_space_group_name_H-M_alt 'P 1 21/c 1'
_symmetry_space_group_name_Hall '-P 2ybc'
_symmetry_space_group_name_H-M 'P 1 21/c 1'
_atom_sites_solution_hydrogens geom
_audit_creation_method SHELXL-2014/7
_audit_update_record
;
2018-05-14 deposited with the CCDC.
2018-06-29 downloaded from the CCDC.
;
_cell_angle_alpha 90
_cell_angle_beta 92.110(3)
_cell_angle_gamma 90
_cell_formula_units_Z 4
_cell_length_a 12.8553(5)
_cell_length_b 5.5968(2)
_cell_length_c 24.4632(9)
_cell_measurement_reflns_used 2226
_cell_measurement_temperature 173(2)
_cell_measurement_theta_max 73.1880
_cell_measurement_theta_min 4.8910
_cell_volume 1758.90(11)
_computing_cell_refinement 'CrysAlisPro, Rigaku OD'
_computing_data_collection 'CrysAlisPro, Rigaku OD'
_computing_data_reduction 'CrysAlisPro, Rigaku OD'
_computing_molecular_graphics 'Bruker SHELXTL'
_computing_publication_material 'CIFTAB-2014 (Sheldrick, 2014)'
_computing_structure_refinement 'SHELXL-2014/7 (Sheldrick, 2014)'
_computing_structure_solution 'SHELXS-2014 (Sheldrick, 2014)'
_diffrn_ambient_temperature 173(2)
_diffrn_detector_area_resol_mean 10.4115
_diffrn_measured_fraction_theta_full 0.983
_diffrn_measured_fraction_theta_max 0.950
_diffrn_measurement_device_type 'Agilent Xcalibur PX Ultra A'
_diffrn_measurement_method 'omega scans'
_diffrn_radiation_type CuK\a
_diffrn_radiation_wavelength 1.54184
_diffrn_reflns_av_R_equivalents 0.0265
_diffrn_reflns_av_unetI/netI 0.0327
_diffrn_reflns_Laue_measured_fraction_full 0.983
_diffrn_reflns_Laue_measured_fraction_max 0.950
_diffrn_reflns_limit_h_max 15
_diffrn_reflns_limit_h_min -15
_diffrn_reflns_limit_k_max 6
_diffrn_reflns_limit_k_min -4
_diffrn_reflns_limit_l_max 25
_diffrn_reflns_limit_l_min -30
_diffrn_reflns_number 5194
_diffrn_reflns_point_group_measured_fraction_full 0.983
_diffrn_reflns_point_group_measured_fraction_max 0.950
_diffrn_reflns_theta_full 67.684
_diffrn_reflns_theta_max 73.722
_diffrn_reflns_theta_min 3.616
_diffrn_source 'Enhance Ultra (Cu) X-ray Source'
_exptl_absorpt_coefficient_mu 0.688
_exptl_absorpt_correction_T_max 0.945
_exptl_absorpt_correction_T_min 0.844
_exptl_absorpt_correction_type analytical
_exptl_absorpt_process_details
; 
CrysAlisPro 1.171.38.43 (Rigaku Oxford Diffraction, 2015) 
Analytical numeric absorption correction using a multifaceted crystal 
model based on expressions derived by R.C. Clark & J.S. Reid. 
(Clark, R. C. & Reid, J. S. (1995). Acta Cryst. A51, 887-897) 
Empirical absorption correction using spherical harmonics, 
implemented in SCALE3 ABSPACK scaling algorithm. 
;
_exptl_crystal_colour Colourless
_exptl_crystal_density_diffrn 1.304
_exptl_crystal_description 'blocky needles'
_exptl_crystal_F_000 728
_exptl_crystal_size_max 0.351
_exptl_crystal_size_mid 0.289
_exptl_crystal_size_min 0.087
_refine_diff_density_max 0.194
_refine_diff_density_min -0.173
_refine_diff_density_rms 0.038
_refine_ls_extinction_coef 0.0058(4)
_refine_ls_extinction_expression Fc^*^=kFc[1+0.001xFc^2^\l^3^/sin(2\q)]^-1/4^
_refine_ls_extinction_method 'SHELXL-2014/7 (Sheldrick 2014'
_refine_ls_goodness_of_fit_ref 1.037
_refine_ls_hydrogen_treatment constr
_refine_ls_matrix_type full
_refine_ls_number_parameters 245
_refine_ls_number_reflns 3371
_refine_ls_number_restraints 15
_refine_ls_restrained_S_all 1.039
_refine_ls_R_factor_all 0.0587
_refine_ls_R_factor_gt 0.0421
_refine_ls_shift/su_max 0.000
_refine_ls_shift/su_mean 0.000
_refine_ls_structure_factor_coef Fsqd
_refine_ls_weighting_details 'w=1/[\s^2^(Fo^2^)+(0.0517P)^2^+0.3626P] where P=(Fo^2^+2Fc^2^)/3'
_refine_ls_weighting_scheme calc
_refine_ls_wR_factor_gt 0.1036
_refine_ls_wR_factor_ref 0.1185
_reflns_Friedel_coverage 0.000
_reflns_number_gt 2566
_reflns_number_total 3371
_reflns_threshold_expression 'I > 2\s(I)'
_cod_data_source_file c8gc01797b2.cif
_cod_data_source_block 3dd
_cod_depositor_comments 'Adding full bibliography for 7231311--7231316.cif.'
_cod_original_cell_volume 1758.90(12)
_cod_database_code 7231316
_shelx_shelxl_version_number 2014/7
_shelx_space_group_comment
; 
The symmetry employed for this shelxl refinement is uniquely defined 
by the following loop, which should always be used as a source of 
symmetry information in preference to the above space-group names. 
They are only intended as comments. 
;

loop_
_space_group_symop_operation_xyz
'x, y, z'
'-x, y+1/2, -z+1/2'
'-x, -y, -z'
'x, -y-1/2, z-1/2'

loop_
_atom_site_label
_atom_site_type_symbol
_atom_site_fract_x
_atom_site_fract_y
_atom_site_fract_z
_atom_site_U_iso_or_equiv
_atom_site_adp_type
_atom_site_occupancy
_atom_site_site_symmetry_order
_atom_site_calc_flag
_atom_site_refinement_flags_posn
_atom_site_refinement_flags_adp
_atom_site_refinement_flags_occupancy
_atom_site_disorder_assembly
_atom_site_disorder_group
N1 N 0.65046(10) 0.3613(2) 0.09857(5) 0.0327(3) Uani 1 1 d . . . . .
N2 N 0.69806(11) 0.1585(3) 0.08028(6) 0.0372(3) Uani 1 1 d . . . . .
N3 N 0.79400(11) 0.1599(3) 0.09102(6) 0.0428(4) Uani 1 1 d . . . . .
C4 C 0.82579(12) 0.3863(3) 0.11779(7) 0.0374(4) Uani 1 1 d . . . . .
H4A H 0.8698 0.4817 0.0936 0.045 Uiso 1 1 calc R U . . .
H4B H 0.8654 0.3548 0.1525 0.045 Uiso 1 1 calc R U . . .
C5 C 0.72353(11) 0.5193(3) 0.12866(6) 0.0303(3) Uani 1 1 d . . . . .
H5A H 0.7241 0.6805 0.1110 0.036 Uiso 1 1 calc R U . . .
C6 C 0.54720(11) 0.4072(3) 0.08299(6) 0.0294(3) Uani 1 1 d . . . . .
C7 C 0.49987(12) 0.6185(3) 0.09921(6) 0.0334(4) Uani 1 1 d . . . . .
H7A H 0.5380 0.7320 0.1207 0.040 Uiso 1 1 calc R U . . .
C8 C 0.39701(12) 0.6620(3) 0.08376(6) 0.0344(4) Uani 1 1 d . . . . .
H8A H 0.3648 0.8054 0.0952 0.041 Uiso 1 1 calc R U . . .
C9 C 0.34011(11) 0.5001(3) 0.05190(6) 0.0324(4) Uani 1 1 d . . . . .
C10 C 0.38799(12) 0.2900(3) 0.03561(6) 0.0346(4) Uani 1 1 d . . . . .
H10A H 0.3499 0.1780 0.0136 0.042 Uiso 1 1 calc R U . . .
C11 C 0.49031(12) 0.2428(3) 0.05112(6) 0.0330(4) Uani 1 1 d . . . . .
H11A H 0.5220 0.0982 0.0401 0.040 Uiso 1 1 calc R U . . .
C12 C 0.22996(13) 0.5424(3) 0.03491(7) 0.0397(4) Uani 1 1 d . . . . .
O12 O 0.17973(10) 0.4191(3) 0.00325(6) 0.0558(4) Uani 1 1 d . . . . .
O13 O 0.19116(9) 0.7330(3) 0.06008(5) 0.0530(4) Uani 1 1 d D . . . .
C14 C 0.0815(2) 0.7805(8) 0.04847(15) 0.0646(10) Uani 0.870(9) 1 d D U P A 1
H14A H 0.0389 0.6389 0.0570 0.077 Uiso 0.870(9) 1 calc R U P A 1
H14B H 0.0690 0.8220 0.0094 0.077 Uiso 0.870(9) 1 calc R U P A 1
C15 C 0.0546(2) 0.9887(8) 0.08473(12) 0.0654(11) Uani 0.870(9) 1 d D U P A 1
H15A H -0.0190 1.0297 0.0788 0.098 Uiso 0.870(9) 1 calc R U P A 1
H15B H 0.0677 0.9446 0.1231 0.098 Uiso 0.870(9) 1 calc R U P A 1
H15C H 0.0977 1.1267 0.0758 0.098 Uiso 0.870(9) 1 calc R U P A 1
C14' C 0.1012(12) 0.869(3) 0.0364(6) 0.041(4) Uiso 0.130(9) 1 d D U P A 2
H14C H 0.0679 0.7839 0.0049 0.050 Uiso 0.130(9) 1 calc R U P A 2
H14D H 0.1219 1.0311 0.0250 0.050 Uiso 0.130(9) 1 calc R U P A 2
C15' C 0.0312(14) 0.877(5) 0.0844(9) 0.072(6) Uiso 0.130(9) 1 d D U P A 2
H15D H -0.0327 0.9637 0.0740 0.108 Uiso 0.130(9) 1 calc R U P A 2
H15E H 0.0136 0.7135 0.0952 0.108 Uiso 0.130(9) 1 calc R U P A 2
H15F H 0.0671 0.9583 0.1151 0.108 Uiso 0.130(9) 1 calc R U P A 2
C16 C 0.70077(12) 0.5439(3) 0.18893(6) 0.0327(4) Uani 1 1 d . . . . .
C17 C 0.62519(14) 0.4118(4) 0.21265(7) 0.0436(4) Uani 1 1 d . . . . .
H17A H 0.5871 0.2971 0.1914 0.052 Uiso 1 1 calc R U . . .
C18 C 0.60300(16) 0.4437(4) 0.26839(8) 0.0573(6) Uani 1 1 d . . . . .
H18A H 0.5501 0.3507 0.2843 0.069 Uiso 1 1 calc R U . . .
C19 C 0.65689(17) 0.6065(4) 0.29935(8) 0.0595(6) Uani 1 1 d . . . . .
H19A H 0.6397 0.6301 0.3364 0.071 Uiso 1 1 calc R U . . .
C20 C 0.73780(15) 0.7408(4) 0.27725(7) 0.0480(5) Uani 1 1 d . . . . .
C21 C 0.79791(19) 0.9058(5) 0.30921(8) 0.0634(6) Uani 1 1 d . . . . .
H21A H 0.7814 0.9314 0.3463 0.076 Uiso 1 1 calc R U . . .
C22 C 0.87826(19) 1.0278(4) 0.28815(9) 0.0641(6) Uani 1 1 d . . . . .
H22A H 0.9178 1.1356 0.3106 0.077 Uiso 1 1 calc R U . . .
C23 C 0.90301(16) 0.9949(4) 0.23341(8) 0.0516(5) Uani 1 1 d . . . . .
H23A H 0.9600 1.0789 0.2189 0.062 Uiso 1 1 calc R U . . .
C24 C 0.84534(13) 0.8421(3) 0.20080(7) 0.0399(4) Uani 1 1 d . . . . .
H24A H 0.8620 0.8246 0.1635 0.048 Uiso 1 1 calc R U . . .
C25 C 0.76162(13) 0.7096(3) 0.22124(6) 0.0351(4) Uani 1 1 d . . . . .

loop_
_atom_site_aniso_label
_atom_site_aniso_U_11
_atom_site_aniso_U_22
_atom_site_aniso_U_33
_atom_site_aniso_U_23
_atom_site_aniso_U_13
_atom_site_aniso_U_12
N1 0.0288(7) 0.0309(7) 0.0382(7) -0.0065(6) -0.0015(5) 0.0057(5)
N2 0.0345(7) 0.0350(7) 0.0420(7) -0.0047(6) -0.0001(6) 0.0087(6)
N3 0.0343(7) 0.0475(9) 0.0463(8) -0.0079(7) -0.0017(6) 0.0109(7)
C4 0.0287(8) 0.0474(10) 0.0360(8) -0.0027(7) -0.0002(6) 0.0031(7)
C5 0.0280(7) 0.0328(8) 0.0299(7) 0.0000(6) -0.0014(6) 0.0006(6)
C6 0.0290(7) 0.0316(8) 0.0279(7) 0.0010(6) 0.0025(6) 0.0031(6)
C7 0.0329(8) 0.0311(8) 0.0362(8) -0.0052(7) 0.0001(6) 0.0027(7)
C8 0.0327(8) 0.0347(8) 0.0361(8) -0.0008(7) 0.0034(6) 0.0073(7)
C9 0.0283(8) 0.0408(9) 0.0282(7) 0.0041(7) 0.0024(6) 0.0021(7)
C10 0.0354(8) 0.0365(9) 0.0317(8) -0.0015(7) -0.0012(6) -0.0022(7)
C11 0.0359(8) 0.0308(8) 0.0323(8) -0.0027(7) 0.0000(6) 0.0020(7)
C12 0.0318(8) 0.0535(11) 0.0337(8) 0.0087(8) 0.0006(6) 0.0031(8)
O12 0.0400(7) 0.0698(9) 0.0563(8) 0.0016(7) -0.0149(6) -0.0008(7)
O13 0.0338(7) 0.0736(10) 0.0512(8) -0.0029(7) -0.0042(5) 0.0200(6)
C14 0.0297(12) 0.095(3) 0.0687(18) 0.0095(19) -0.0010(11) 0.0225(14)
C15 0.0418(14) 0.085(3) 0.0700(17) 0.0248(16) 0.0175(12) 0.0322(16)
C16 0.0327(8) 0.0348(8) 0.0308(8) 0.0035(7) 0.0020(6) 0.0053(7)
C17 0.0406(9) 0.0493(11) 0.0412(9) 0.0072(8) 0.0040(7) -0.0033(8)
C18 0.0557(12) 0.0735(15) 0.0436(10) 0.0146(10) 0.0155(9) -0.0043(11)
C19 0.0668(13) 0.0797(16) 0.0328(9) 0.0030(10) 0.0118(9) 0.0045(12)
C20 0.0540(11) 0.0561(12) 0.0338(9) -0.0027(9) 0.0027(8) 0.0061(9)
C21 0.0791(15) 0.0764(16) 0.0343(10) -0.0175(10) -0.0030(9) 0.0055(13)
C22 0.0753(15) 0.0644(14) 0.0515(12) -0.0193(11) -0.0122(11) -0.0072(12)
C23 0.0543(11) 0.0499(11) 0.0498(11) -0.0046(9) -0.0104(9) -0.0048(9)
C24 0.0411(9) 0.0424(10) 0.0357(8) -0.0015(7) -0.0048(7) 0.0013(8)
C25 0.0377(8) 0.0377(9) 0.0298(8) 0.0004(7) -0.0005(6) 0.0059(7)

loop_
_atom_type_symbol
_atom_type_description
_atom_type_scat_dispersion_real
_atom_type_scat_dispersion_imag
_atom_type_scat_source
C C 0.0181 0.0091 'International Tables Vol C Tables 4.2.6.8 and 6.1.1.4'
H H 0.0000 0.0000 'International Tables Vol C Tables 4.2.6.8 and 6.1.1.4'
N N 0.0311 0.0180 'International Tables Vol C Tables 4.2.6.8 and 6.1.1.4'
O O 0.0492 0.0322 'International Tables Vol C Tables 4.2.6.8 and 6.1.1.4'

loop_
_geom_angle_atom_site_label_1
_geom_angle_atom_site_label_2
_geom_angle_atom_site_label_3
_geom_angle
N2 N1 C6 119.72(13)
N2 N1 C5 112.14(12)
C6 N1 C5 127.77(13)
N3 N2 N1 111.97(14)
N2 N3 C4 110.67(14)
N3 C4 C5 105.47(12)
N1 C5 C16 113.48(13)
N1 C5 C4 99.01(12)
C16 C5 C4 113.99(12)
N1 C6 C7 120.04(14)
N1 C6 C11 120.41(14)
C7 C6 C11 119.55(14)
C8 C7 C6 119.62(15)
C7 C8 C9 121.19(15)
C8 C9 C10 118.90(14)
C8 C9 C12 122.20(15)
C10 C9 C12 118.90(15)
C11 C10 C9 120.63(15)
C10 C11 C6 120.10(15)
O12 C12 O13 123.50(16)
O12 C12 C9 124.92(17)
O13 C12 C9 111.57(15)
C12 O13 C14 115.58(18)
C12 O13 C14' 121.8(7)
O13 C14 C15 105.5(2)
O13 C14' C15' 101.0(12)
C17 C16 C25 119.88(15)
C17 C16 C5 121.88(15)
C25 C16 C5 118.25(14)
C16 C17 C18 120.84(18)
C19 C18 C17 120.35(19)
C18 C19 C20 120.87(18)
C19 C20 C21 122.06(18)
C19 C20 C25 119.45(18)
C21 C20 C25 118.49(19)
C22 C21 C20 121.68(19)
C21 C22 C23 120.04(19)
C24 C23 C22 120.1(2)
C23 C24 C25 121.65(17)
C24 C25 C20 117.97(16)
C24 C25 C16 123.50(15)
C20 C25 C16 118.53(16)

loop_
_geom_bond_atom_site_label_1
_geom_bond_atom_site_label_2
_geom_bond_distance
N1 N2 1.3724(18)
N1 C6 1.3914(19)
N1 C5 1.4681(19)
N2 N3 1.2515(19)
N3 C4 1.477(2)
C4 C5 1.542(2)
C5 C16 1.520(2)
C6 C7 1.394(2)
C6 C11 1.396(2)
C7 C8 1.383(2)
C8 C9 1.386(2)
C9 C10 1.393(2)
C9 C12 1.480(2)
C10 C11 1.381(2)
C12 O12 1.207(2)
C12 O13 1.337(2)
O13 C14 1.453(2)
O13 C14' 1.483(13)
C14 C15 1.512(5)
C14' C15' 1.505(17)
C16 C17 1.367(2)
C16 C25 1.432(2)
C17 C18 1.415(3)
C18 C19 1.359(3)
C19 C20 1.407(3)
C20 C21 1.420(3)
C20 C25 1.426(2)
C21 C22 1.355(3)
C22 C23 1.400(3)
C23 C24 1.369(2)
C24 C25 1.414(2)
